data_4123124
loop_
_publ_author_name
'Hamilton, Clifton R.'
'Gau, Michael R.'
'Baglia, Regina A.'
'McWilliams, Sean F.'
'Zdilla, Michael J.'

_publ_section_title
;
 Mechanistic Elucidation of the Stepwise Formation of a Tetranuclear
 Manganese Pinned Butterfly Cluster via N-N Bond Cleavage, Hydrogen Atom
 Transfer, and Cluster Rearrangement.
;
_journal_name_full 'Journal of the American Chemical Society'
_journal_page_first 141218154447008
_journal_paper_doi 10.1021/ja508244x
_journal_year 2014
_chemical_formula_moiety '2[NC5H5], [C36H62Mn2N6Si4]'
_chemical_formula_sum 'C46 H72 Mn2 N8 Si4'
_chemical_formula_weight 959.35
_chemical_melting_point ?
_chemical_name_systematic
;
 ?
;
_space_group_crystal_system monoclinic
_space_group_IT_number 14
_space_group_name_Hall '-P 2yn'
_space_group_name_H-M_alt 'P 1 21/n 1'
_symmetry_space_group_name_Hall '-P 2yn'
_symmetry_space_group_name_H-M 'P 1 21/n 1'
_atom_sites_solution_hydrogens geom
_audit_creation_method SHELXL-2013
_cell_angle_alpha 90
_cell_angle_beta 96.7912(10)
_cell_angle_gamma 90
_cell_formula_units_Z 2
_cell_length_a 11.2553(7)
_cell_length_b 17.7873(10)
_cell_length_c 13.1292(8)
_cell_measurement_reflns_used 7292
_cell_measurement_temperature 100(2)
_cell_measurement_theta_max 27.924
_cell_measurement_theta_min 2.259
_cell_volume 2610.0(3)
_computing_cell_refinement 'SAINT (Bruker-AXS)'
_computing_data_collection 'COSMO (Bruker-AXS)'
_computing_data_reduction 'SADABS (Bruker-AXS)'
_computing_molecular_graphics XP
_computing_publication_material 'APEX2 Report Generator (Bruker-AXS)'
_computing_structure_refinement 'SHELXL-2013 (Sheldrick, 2013)'
_computing_structure_solution 'SHELXS-97 (Sheldrick, 2008)'
_diffrn_ambient_temperature 100(2)
_diffrn_detector_area_resol_mean 8.333
_diffrn_measured_fraction_theta_full 1.000
_diffrn_measured_fraction_theta_max 0.998
_diffrn_measurement_device_type 'Kappa APEX II DUO'
_diffrn_measurement_method 'Omega Scans'
_diffrn_radiation_type MoK\a
_diffrn_radiation_wavelength 0.71073
_diffrn_reflns_av_R_equivalents 0.0200
_diffrn_reflns_av_unetI/netI 0.0239
_diffrn_reflns_Laue_measured_fraction_full 1.000
_diffrn_reflns_Laue_measured_fraction_max 0.998
_diffrn_reflns_limit_h_max 14
_diffrn_reflns_limit_h_min -13
_diffrn_reflns_limit_k_max 23
_diffrn_reflns_limit_k_min -21
_diffrn_reflns_limit_l_max 17
_diffrn_reflns_limit_l_min -17
_diffrn_reflns_number 17796
_diffrn_reflns_point_group_measured_fraction_full 1.000
_diffrn_reflns_point_group_measured_fraction_max 0.998
_diffrn_reflns_theta_full 25.242
_diffrn_reflns_theta_max 27.948
_diffrn_reflns_theta_min 1.937
_diffrn_source 'fine-focused sealed tube'
_exptl_absorpt_coefficient_mu 0.614
_exptl_absorpt_correction_T_max 0.7456
_exptl_absorpt_correction_T_min 0.6698
_exptl_absorpt_correction_type multi-scan
_exptl_absorpt_process_details
;
18155 Corrected reflections written to file mo_1526_0m.hkl
 Estimated minimum and maximum transmission:  0.6698  0.7456
 The ratio of these values is more reliable than their absolute values!
 Additional spherical absorption correction applied with mu*r =  0.2000
 Lambda/2 correction factor = 0.0015
;
_exptl_crystal_colour Pink
_exptl_crystal_density_diffrn 1.221
_exptl_crystal_density_method 'not measured'
_exptl_crystal_description Block
_exptl_crystal_F_000 1020
_exptl_crystal_size_max 0.400
_exptl_crystal_size_mid 0.233
_exptl_crystal_size_min 0.175
_refine_diff_density_max 0.414
_refine_diff_density_min -0.282
_refine_diff_density_rms 0.055
_refine_ls_extinction_method none
_refine_ls_goodness_of_fit_ref 1.043
_refine_ls_hydrogen_treatment constr
_refine_ls_matrix_type full
_refine_ls_number_parameters 278
_refine_ls_number_reflns 6256
_refine_ls_number_restraints 0
_refine_ls_restrained_S_all 1.043
_refine_ls_R_factor_all 0.0423
_refine_ls_R_factor_gt 0.0321
_refine_ls_shift/su_max 0.001
_refine_ls_shift/su_mean 0.000
_refine_ls_structure_factor_coef Fsqd
_refine_ls_weighting_details 'w=1/[\s^2^(Fo^2^)+(0.0438P)^2^+1.0505P] where P=(Fo^2^+2Fc^2^)/3'
_refine_ls_weighting_scheme calc
_refine_ls_wR_factor_gt 0.0815
_refine_ls_wR_factor_ref 0.0869
_reflns_Friedel_coverage 0.000
_reflns_number_gt 5242
_reflns_number_total 6256
_reflns_threshold_expression 'I > 2\s(I)'
_cod_data_source_file ja508244x_si_002.cif
_cod_data_source_block 1bTolPy
_cod_depositor_comments
;
The following automatic conversions were performed:

'_chemical_melting_point' value 'not determined' was changed to '?' -
the value is undefined or not
given.

'_exptl_absorpt_correction_type' value 'Multi-scan' changed
to 'multi-scan' according to
/home/saulius/struct/COD-crude-data--automatic-downloads/rss-feeds/ACS/lib/dictionaries/cif_core.dic
dictionary named 'cif_core.dic' version 2.4.2 from 2011-04-26.

Automatic conversion script
Id: cif_fix_values 2935 2014-11-11 08:27:57Z andrius 
;
_cod_database_code 4123124
_shelx_space_group_comment
;
The symmetry employed for this shelxl refinement is uniquely defined
by the following loop, which should always be used as a source of
symmetry information in preference to the above space-group names.
They are only intended as comments.
;
_shelx_estimated_absorpt_t_min 0.791
_shelx_estimated_absorpt_t_max 0.900
_shelxl_version_number 2013-3

loop_
_space_group_symop_operation_xyz
'x, y, z'
'-x+1/2, y+1/2, -z+1/2'
'-x, -y, -z'
'x-1/2, -y-1/2, z-1/2'

loop_
_atom_site_label
_atom_site_type_symbol
_atom_site_fract_x
_atom_site_fract_y
_atom_site_fract_z
_atom_site_U_iso_or_equiv
_atom_site_adp_type
_atom_site_occupancy
_atom_site_site_symmetry_order
_atom_site_calc_flag
_atom_site_refinement_flags_posn
_atom_site_refinement_flags_adp
Mn1 Mn -0.00885(2) 0.00730(2) 0.38629(2) 0.01805(7) Uani 1 1 d . .
Si2 Si 0.02689(4) 0.11931(2) 0.20313(3) 0.02230(10) Uani 1 1 d . .
Si3 Si 0.22292(4) 0.00584(2) 0.26767(3) 0.02038(10) Uani 1 1 d . .
N2 N 0.08683(12) 0.04567(7) 0.27513(9) 0.0205(3) Uani 1 1 d . .
N1 N -0.06471(11) 0.07722(7) 0.50536(9) 0.0195(3) Uani 1 1 d . .
H1 H -0.1540 0.0758 0.5011 0.023 Uiso 1 1 calc R U
N3 N -0.16695(12) -0.04981(7) 0.30611(9) 0.0219(3) Uani 1 1 d . .
N4 N 0.61822(14) 0.12951(9) 0.41582(12) 0.0336(3) Uani 1 1 d . .
C16 C -0.10663(14) 0.21242(8) 0.52147(11) 0.0207(3) Uani 1 1 d . .
H16 H -0.1888 0.2016 0.5244 0.025 Uiso 1 1 calc R U
C12 C 0.09370(14) 0.17210(9) 0.51012(11) 0.0219(3) Uani 1 1 d . .
H12 H 0.1508 0.1334 0.5045 0.026 Uiso 1 1 calc R U
C11 C -0.02633(14) 0.15325(8) 0.51275(10) 0.0179(3) Uani 1 1 d . .
C13 C 0.13101(15) 0.24689(9) 0.51566(11) 0.0236(3) Uani 1 1 d . .
H13 H 0.2134 0.2580 0.5145 0.028 Uiso 1 1 calc R U
C14 C 0.05114(15) 0.30568(8) 0.52276(11) 0.0232(3) Uani 1 1 d . .
C15 C -0.06818(15) 0.28675(9) 0.52583(11) 0.0234(3) Uani 1 1 d . .
H15 H -0.1250 0.3256 0.5311 0.028 Uiso 1 1 calc R U
C17 C 0.09147(18) 0.38686(9) 0.52444(14) 0.0337(4) Uani 1 1 d . .
H17A H 0.1789 0.3889 0.5280 0.051 Uiso 1 1 calc R U
H17B H 0.0659 0.4121 0.5845 0.051 Uiso 1 1 calc R U
H17C H 0.0558 0.4122 0.4619 0.051 Uiso 1 1 calc R U
C2 C 0.11754(18) 0.20778(9) 0.22281(13) 0.0328(4) Uani 1 1 d . .
H2A H 0.1321 0.2192 0.2963 0.049 Uiso 1 1 calc R U
H2B H 0.0737 0.2495 0.1869 0.049 Uiso 1 1 calc R U
H2C H 0.1942 0.2009 0.1955 0.049 Uiso 1 1 calc R U
C1 C -0.12596(16) 0.14273(10) 0.23742(13) 0.0309(4) Uani 1 1 d . .
H1A H -0.1783 0.0989 0.2249 0.046 Uiso 1 1 calc R U
H1B H -0.1592 0.1849 0.1952 0.046 Uiso 1 1 calc R U
H1C H -0.1203 0.1567 0.3100 0.046 Uiso 1 1 calc R U
C3 C 0.0035(2) 0.09894(10) 0.06180(13) 0.0382(5) Uani 1 1 d . .
H3A H 0.0813 0.0952 0.0356 0.057 Uiso 1 1 calc R U
H3B H -0.0432 0.1396 0.0262 0.057 Uiso 1 1 calc R U
H3C H -0.0398 0.0514 0.0499 0.057 Uiso 1 1 calc R U
C5 C 0.30532(18) 0.04336(10) 0.16221(14) 0.0341(4) Uani 1 1 d . .
H5A H 0.2599 0.0321 0.0956 0.051 Uiso 1 1 calc R U
H5B H 0.3844 0.0197 0.1661 0.051 Uiso 1 1 calc R U
H5C H 0.3148 0.0979 0.1699 0.051 Uiso 1 1 calc R U
C4 C 0.32484(15) 0.02209(10) 0.38976(13) 0.0268(3) Uani 1 1 d . .
H4A H 0.3279 0.0759 0.4056 0.040 Uiso 1 1 calc R U
H4B H 0.4054 0.0041 0.3814 0.040 Uiso 1 1 calc R U
H4C H 0.2944 -0.0053 0.4460 0.040 Uiso 1 1 calc R U
C6 C 0.20905(16) -0.09803(9) 0.24443(13) 0.0275(3) Uani 1 1 d . .
H6A H 0.1706 -0.1214 0.2996 0.041 Uiso 1 1 calc R U
H6B H 0.2888 -0.1198 0.2429 0.041 Uiso 1 1 calc R U
H6C H 0.1605 -0.1071 0.1786 0.041 Uiso 1 1 calc R U
C36 C -0.28027(15) -0.03562(10) 0.32106(12) 0.0261(3) Uani 1 1 d . .
H36 H -0.2960 0.0058 0.3632 0.031 Uiso 1 1 calc R U
C34 C -0.35395(17) -0.13891(11) 0.21609(13) 0.0335(4) Uani 1 1 d . .
H34 H -0.4178 -0.1696 0.1860 0.040 Uiso 1 1 calc R U
C32 C -0.14690(16) -0.10817(10) 0.24526(14) 0.0319(4) Uani 1 1 d . .
H32 H -0.0670 -0.1187 0.2334 0.038 Uiso 1 1 calc R U
C33 C -0.23783(17) -0.15351(11) 0.19922(15) 0.0364(4) Uani 1 1 d . .
H33 H -0.2203 -0.1942 0.1565 0.044 Uiso 1 1 calc R U
C35 C -0.37576(16) -0.07863(11) 0.27772(13) 0.0326(4) Uani 1 1 d . .
H35 H -0.4551 -0.0669 0.2902 0.039 Uiso 1 1 calc R U
C43 C 0.46438(17) 0.20040(10) 0.48381(13) 0.0305(4) Uani 1 1 d . .
H43 H 0.4260 0.2141 0.5418 0.037 Uiso 1 1 calc R U
C42 C 0.56058(16) 0.15195(10) 0.49374(13) 0.0296(4) Uani 1 1 d . .
H42 H 0.5876 0.1333 0.5603 0.036 Uiso 1 1 calc R U
C44 C 0.42483(17) 0.22872(10) 0.38762(14) 0.0322(4) Uani 1 1 d . .
H44 H 0.3586 0.2621 0.3781 0.039 Uiso 1 1 calc R U
C45 C 0.48341(17) 0.20754(10) 0.30626(13) 0.0341(4) Uani 1 1 d . .
H45 H 0.4594 0.2266 0.2394 0.041 Uiso 1 1 calc R U
C46 C 0.57790(18) 0.15788(12) 0.32365(14) 0.0371(4) Uani 1 1 d . .
H46 H 0.6168 0.1429 0.2666 0.045 Uiso 1 1 calc R U

loop_
_atom_site_aniso_label
_atom_site_aniso_U_11
_atom_site_aniso_U_22
_atom_site_aniso_U_33
_atom_site_aniso_U_23
_atom_site_aniso_U_13
_atom_site_aniso_U_12
Mn1 0.02161(13) 0.01452(12) 0.01762(12) -0.00158(8) 0.00061(8) -0.00185(9)
Si2 0.0309(2) 0.0154(2) 0.01925(19) 0.00107(15) -0.00247(16) 0.00045(17)
Si3 0.0238(2) 0.0160(2) 0.0217(2) 0.00006(15) 0.00429(16) -0.00030(16)
N2 0.0249(7) 0.0154(6) 0.0210(6) 0.0023(5) 0.0019(5) 0.0005(5)
N1 0.0203(6) 0.0157(6) 0.0222(6) -0.0018(5) 0.0016(5) -0.0016(5)
N3 0.0246(7) 0.0190(6) 0.0212(6) -0.0027(5) -0.0015(5) -0.0004(5)
N4 0.0273(8) 0.0362(8) 0.0364(8) -0.0088(6) -0.0002(6) 0.0034(7)
C16 0.0224(8) 0.0199(7) 0.0195(7) -0.0010(5) 0.0010(6) 0.0016(6)
C12 0.0233(8) 0.0182(7) 0.0239(7) -0.0013(6) 0.0019(6) 0.0024(6)
C11 0.0233(8) 0.0159(7) 0.0139(6) 0.0000(5) 0.0002(5) 0.0001(6)
C13 0.0242(8) 0.0230(8) 0.0231(7) -0.0007(6) 0.0009(6) -0.0040(6)
C14 0.0340(9) 0.0172(7) 0.0181(7) -0.0006(5) 0.0009(6) -0.0025(6)
C15 0.0312(9) 0.0170(7) 0.0215(7) -0.0004(6) 0.0016(6) 0.0052(6)
C17 0.0453(11) 0.0199(8) 0.0354(9) 0.0007(7) 0.0030(8) -0.0075(8)
C2 0.0441(11) 0.0195(8) 0.0325(9) 0.0037(6) -0.0050(8) -0.0041(7)
C1 0.0331(9) 0.0269(9) 0.0308(8) 0.0050(7) -0.0043(7) 0.0088(7)
C3 0.0633(13) 0.0267(9) 0.0224(8) -0.0013(7) -0.0049(8) 0.0070(9)
C5 0.0408(11) 0.0314(9) 0.0328(9) 0.0040(7) 0.0152(8) 0.0003(8)
C4 0.0230(8) 0.0260(8) 0.0310(8) -0.0031(6) 0.0016(6) -0.0001(7)
C6 0.0321(9) 0.0199(8) 0.0307(8) -0.0024(6) 0.0044(7) 0.0013(7)
C36 0.0272(8) 0.0288(8) 0.0218(7) -0.0043(6) 0.0011(6) 0.0044(7)
C34 0.0306(9) 0.0361(10) 0.0315(9) -0.0055(7) -0.0063(7) -0.0084(8)
C32 0.0239(8) 0.0332(9) 0.0374(9) -0.0147(7) -0.0014(7) 0.0031(7)
C33 0.0335(10) 0.0316(9) 0.0416(10) -0.0179(8) -0.0060(8) 0.0017(8)
C35 0.0220(8) 0.0462(11) 0.0292(8) -0.0043(7) 0.0018(7) 0.0003(8)
C43 0.0326(9) 0.0285(9) 0.0291(8) -0.0061(7) -0.0014(7) 0.0049(7)
C42 0.0307(9) 0.0275(9) 0.0284(8) -0.0047(7) -0.0051(7) 0.0015(7)
C44 0.0348(10) 0.0236(8) 0.0357(9) -0.0025(7) -0.0062(7) 0.0030(7)
C45 0.0395(11) 0.0319(9) 0.0292(9) 0.0017(7) -0.0030(7) -0.0059(8)
C46 0.0345(10) 0.0448(11) 0.0329(9) -0.0069(8) 0.0072(8) -0.0042(9)

loop_
_atom_type_symbol
_atom_type_description
_atom_type_scat_dispersion_real
_atom_type_scat_dispersion_imag
_atom_type_scat_source
C C 0.0033 0.0016 'International Tables Vol C Tables 4.2.6.8 and 6.1.1.4'
H H 0.0000 0.0000 'International Tables Vol C Tables 4.2.6.8 and 6.1.1.4'
N N 0.0061 0.0033 'International Tables Vol C Tables 4.2.6.8 and 6.1.1.4'
Si Si 0.0817 0.0704 'International Tables Vol C Tables 4.2.6.8 and 6.1.1.4'
Mn Mn 0.3368 0.7283 'International Tables Vol C Tables 4.2.6.8 and 6.1.1.4'

loop_
_geom_angle_atom_site_label_1
_geom_angle_atom_site_label_2
_geom_angle_atom_site_label_3
_geom_angle
_geom_angle_site_symmetry_1
_geom_angle_site_symmetry_3
N2 Mn1 N1 123.62(5) . .
N2 Mn1 N1 120.74(5) . 3_556
N1 Mn1 N1 92.64(5) . 3_556
N2 Mn1 N3 106.15(5) . .
N1 Mn1 N3 108.96(5) . .
N1 Mn1 N3 102.59(5) 3_556 .
N2 Mn1 Mn1 140.42(4) . 3_556
N1 Mn1 Mn1 46.55(3) . 3_556
N1 Mn1 Mn1 46.09(3) 3_556 3_556
N3 Mn1 Mn1 113.12(4) . 3_556
N2 Si2 C1 110.56(7) . .
N2 Si2 C2 113.23(7) . .
C1 Si2 C2 106.25(9) . .
N2 Si2 C3 113.51(7) . .
C1 Si2 C3 104.74(9) . .
C2 Si2 C3 107.95(9) . .
N2 Si3 C6 111.18(7) . .
N2 Si3 C5 114.90(8) . .
C6 Si3 C5 105.60(8) . .
N2 Si3 C4 110.47(7) . .
C6 Si3 C4 108.71(8) . .
C5 Si3 C4 105.62(8) . .
Si3 N2 Si2 125.97(8) . .
Si3 N2 Mn1 117.32(7) . .
Si2 N2 Mn1 116.57(7) . .
C11 N1 Mn1 119.23(9) . .
C11 N1 Mn1 121.79(9) . 3_556
Mn1 N1 Mn1 87.37(5) . 3_556
C36 N3 C32 117.57(14) . .
C36 N3 Mn1 124.94(10) . .
C32 N3 Mn1 117.16(11) . .
C42 N4 C46 115.85(16) . .
C15 C16 C11 121.14(15) . .
C13 C12 C11 120.94(14) . .
C12 C11 C16 117.20(14) . .
C12 C11 N1 120.97(13) . .
C16 C11 N1 121.82(14) . .
C14 C13 C12 121.90(15) . .
C13 C14 C15 117.05(14) . .
C13 C14 C17 121.60(16) . .
C15 C14 C17 121.34(15) . .
C14 C15 C16 121.76(15) . .
N3 C36 C35 122.85(15) . .
C33 C34 C35 118.57(16) . .
N3 C32 C33 122.79(17) . .
C34 C33 C32 119.14(16) . .
C34 C35 C36 119.06(16) . .
C42 C43 C44 118.59(17) . .
N4 C42 C43 124.19(16) . .
C45 C44 C43 118.56(17) . .
C44 C45 C46 118.58(17) . .
N4 C46 C45 124.22(17) . .

loop_
_geom_bond_atom_site_label_1
_geom_bond_atom_site_label_2
_geom_bond_distance
_geom_bond_site_symmetry_2
Mn1 N2 2.0316(13) .
Mn1 N1 2.1490(12) .
Mn1 N1 2.1658(12) 3_556
Mn1 N3 2.2054(13) .
Mn1 Mn1 2.9801(5) 3_556
Si2 N2 1.7070(13) .
Si2 C1 1.8759(19) .
Si2 C2 1.8766(18) .
Si2 C3 1.8784(17) .
Si3 N2 1.7010(14) .
Si3 C6 1.8760(17) .
Si3 C5 1.8778(17) .
Si3 C4 1.8799(17) .
N1 C11 1.4195(18) .
N1 Mn1 2.1658(12) 3_556
N3 C36 1.337(2) .
N3 C32 1.345(2) .
N4 C42 1.336(2) .
N4 C46 1.340(2) .
C16 C15 1.390(2) .
C16 C11 1.401(2) .
C12 C13 1.394(2) .
C12 C11 1.396(2) .
C13 C14 1.389(2) .
C14 C15 1.390(2) .
C14 C17 1.513(2) .
C36 C35 1.385(2) .
C34 C33 1.376(3) .
C34 C35 1.383(3) .
C32 C33 1.385(2) .
C43 C42 1.378(2) .
C43 C44 1.384(2) .
C44 C45 1.373(3) .
C45 C46 1.381(3) .

loop_
_geom_torsion_atom_site_label_1
_geom_torsion_atom_site_label_2
_geom_torsion_atom_site_label_3
_geom_torsion_atom_site_label_4
_geom_torsion
_geom_torsion_site_symmetry_1
C6 Si3 N2 Si2 -125.07(10) .
C5 Si3 N2 Si2 -5.21(13) .
C4 Si3 N2 Si2 114.14(10) .
C6 Si3 N2 Mn1 59.47(9) .
C5 Si3 N2 Mn1 179.34(8) .
C4 Si3 N2 Mn1 -61.31(9) .
C1 Si2 N2 Si3 179.25(9) .
C2 Si2 N2 Si3 -61.65(12) .
C3 Si2 N2 Si3 61.89(13) .
C1 Si2 N2 Mn1 -5.26(10) .
C2 Si2 N2 Mn1 113.84(9) .
C3 Si2 N2 Mn1 -122.62(10) .
C13 C12 C11 C16 -0.2(2) .
C13 C12 C11 N1 178.92(13) .
C15 C16 C11 C12 0.9(2) .
C15 C16 C11 N1 -178.24(13) .
Mn1 N1 C11 C12 -48.35(16) .
Mn1 N1 C11 C12 58.20(17) 3_556
Mn1 N1 C11 C16 130.74(12) .
Mn1 N1 C11 C16 -122.71(12) 3_556
C11 C12 C13 C14 -0.8(2) .
C12 C13 C14 C15 1.0(2) .
C12 C13 C14 C17 -177.50(15) .
C13 C14 C15 C16 -0.3(2) .
C17 C14 C15 C16 178.19(14) .
C11 C16 C15 C14 -0.6(2) .
C32 N3 C36 C35 0.7(2) .
Mn1 N3 C36 C35 -172.44(13) .
C36 N3 C32 C33 -0.5(3) .
Mn1 N3 C32 C33 173.11(15) .
C35 C34 C33 C32 0.8(3) .
N3 C32 C33 C34 -0.2(3) .
C33 C34 C35 C36 -0.6(3) .
N3 C36 C35 C34 -0.1(3) .
C46 N4 C42 C43 0.8(3) .
C44 C43 C42 N4 -0.8(3) .
C42 C43 C44 C45 -0.2(3) .
C43 C44 C45 C46 1.1(3) .
C42 N4 C46 C45 0.2(3) .
C44 C45 C46 N4 -1.2(3) .
